data_2217052
loop_
_publ_author_name
'Dueno, Eric E.'
'Gibson, Ricky Joseph Paul'
'Salvatore, Ralph Nicholas'
'Pike, Robert D.'
'Zambrano, Cesar H.'

_publ_section_title
;
 2,2,3,3'-Tetraphenyl-7,7'-biquinoxaline
;
_journal_coeditor_code GG2021
_journal_issue 1
_journal_name_full 'Acta Crystallographica Section E'
_journal_page_first o110
_journal_page_last o111
_journal_paper_doi 10.1107/S1600536807033521
_journal_volume 64
_journal_year 2008
_chemical_formula_iupac 'C40 H26 N4'
_chemical_formula_moiety 'C40 H26 N4'
_chemical_formula_sum 'C40 H26 N4'
_chemical_formula_weight 562.65
_chemical_name_systematic
;
2,2,3,3'-Tetraphenyl-7,7'-biquinoxaline
;
_space_group_IT_number 2
_symmetry_cell_setting triclinic
_symmetry_space_group_name_Hall '-P 1'
_symmetry_space_group_name_H-M 'P -1'
_atom_sites_solution_hydrogens geom
_atom_sites_solution_primary direct
_atom_sites_solution_secondary difmap
_audit_creation_method SHELXL-97
_cell_angle_alpha 105.3520(10)
_cell_angle_beta 96.6170(10)
_cell_angle_gamma 91.7510(10)
_cell_formula_units_Z 1
_cell_length_a 5.70240(10)
_cell_length_b 9.9534(2)
_cell_length_c 12.9785(3)
_cell_measurement_reflns_used 585
_cell_measurement_temperature 100(2)
_cell_measurement_theta_max 66.97
_cell_measurement_theta_min 3.56
_cell_volume 704.19(3)
_computing_cell_refinement 'SAINT-Plus (Bruker, 2004)'
_computing_data_collection 'APEX2 (Bruker, 2004)'
_computing_data_reduction SAINT-Plus
_computing_molecular_graphics 'ORTEP-3 (Farrugia, 1997)'
_computing_publication_material 'SHELXL97 (Sheldrick, 1997)'
_computing_structure_refinement 'XSHELL (Bruker, 2004)'
_computing_structure_solution 'SHELXS97 (Sheldrick, 1997)'
_diffrn_ambient_temperature 100(2)
_diffrn_measured_fraction_theta_full 0.972
_diffrn_measured_fraction_theta_max 0.972
_diffrn_measurement_device_type 'Bruker SMART APEXII CCD'
_diffrn_measurement_method '\w and \y'
_diffrn_radiation_monochromator graphite
_diffrn_radiation_source 'fine-focus sealed tube'
_diffrn_radiation_type CuK\a
_diffrn_radiation_wavelength 1.54178
_diffrn_reflns_av_R_equivalents 0.0334
_diffrn_reflns_av_sigmaI/netI 0.0259
_diffrn_reflns_limit_h_max 6
_diffrn_reflns_limit_h_min -6
_diffrn_reflns_limit_k_max 11
_diffrn_reflns_limit_k_min -11
_diffrn_reflns_limit_l_max 15
_diffrn_reflns_limit_l_min -15
_diffrn_reflns_number 12179
_diffrn_reflns_theta_full 66.97
_diffrn_reflns_theta_max 66.97
_diffrn_reflns_theta_min 3.56
_diffrn_standards_number 0
_exptl_absorpt_coefficient_mu 0.611
_exptl_absorpt_correction_T_max 0.964
_exptl_absorpt_correction_T_min 0.893
_exptl_absorpt_correction_type numerical
_exptl_absorpt_process_details '(SADABS; Sheldrick, 2004)'
_exptl_crystal_colour colourless
_exptl_crystal_density_diffrn 1.327
_exptl_crystal_density_method 'not measured'
_exptl_crystal_description block
_exptl_crystal_F_000 294
_exptl_crystal_size_max 0.19
_exptl_crystal_size_mid 0.12
_exptl_crystal_size_min 0.06
_refine_diff_density_max 0.234
_refine_diff_density_min -0.184
_refine_ls_extinction_method none
_refine_ls_goodness_of_fit_ref 1.055
_refine_ls_hydrogen_treatment refall
_refine_ls_matrix_type full
_refine_ls_number_parameters 251
_refine_ls_number_reflns 2429
_refine_ls_number_restraints 0
_refine_ls_restrained_S_all 1.055
_refine_ls_R_factor_all 0.0373
_refine_ls_R_factor_gt 0.0325
_refine_ls_shift/su_max 0.000
_refine_ls_shift/su_mean 0.000
_refine_ls_structure_factor_coef Fsqd
_refine_ls_weighting_details 'w=1/[\s^2^(Fo^2^)+(0.0496P)^2^+0.1323P] where P=(Fo^2^+2Fc^2^)/3'
_refine_ls_weighting_scheme calc
_refine_ls_wR_factor_gt 0.0873
_refine_ls_wR_factor_ref 0.0913
_reflns_number_gt 2156
_reflns_number_total 2429
_reflns_threshold_expression I>2\s(I)
_cod_data_source_file gg2021.cif
_cod_data_source_block I
_cod_database_code 2217052
_cod_database_fobs_code 2217052

loop_
_symmetry_equiv_pos_as_xyz
'x, y, z'
'-x, -y, -z'

loop_
_atom_site_type_symbol
_atom_site_label
_atom_site_fract_x
_atom_site_fract_y
_atom_site_fract_z
_atom_site_U_iso_or_equiv
_atom_site_adp_type
_atom_site_calc_flag
_atom_site_occupancy
N N1 0.51854(16) 0.85128(10) 0.69940(8) 0.0221(2) Uani d 1
N N2 0.23046(17) 0.60236(10) 0.64109(8) 0.0224(2) Uani d 1
C C1 0.03603(19) 0.94087(11) 0.52202(9) 0.0209(3) Uani d 1
C C2 0.2496(2) 0.94755(12) 0.58600(9) 0.0226(3) Uani d 1
C C3 0.31629(19) 0.83612(11) 0.62942(9) 0.0211(3) Uani d 1
C C4 0.57593(19) 0.74558(12) 0.73939(9) 0.0212(3) Uani d 1
C C5 0.43238(19) 0.61520(12) 0.70434(9) 0.0211(3) Uani d 1
C C6 0.1661(2) 0.71321(12) 0.60385(9) 0.0217(3) Uani d 1
C C7 -0.0511(2) 0.70597(12) 0.53726(9) 0.0231(3) Uani d 1
C C8 -0.1142(2) 0.81609(12) 0.49890(9) 0.0225(3) Uani d 1
C C9 0.79004(19) 0.77207(11) 0.82117(9) 0.0219(3) Uani d 1
C C10 0.9637(2) 0.87320(12) 0.81830(10) 0.0239(3) Uani d 1
C C11 1.1675(2) 0.90121(13) 0.89186(10) 0.0269(3) Uani d 1
C C12 1.2013(2) 0.82934(13) 0.97005(10) 0.0288(3) Uani d 1
C C13 1.0272(2) 0.73173(13) 0.97578(10) 0.0281(3) Uani d 1
C C14 0.8232(2) 0.70364(12) 0.90232(10) 0.0252(3) Uani d 1
C C15 0.49998(19) 0.48375(11) 0.73197(9) 0.0215(3) Uani d 1
C C16 0.7014(2) 0.41920(12) 0.69865(9) 0.0240(3) Uani d 1
C C17 0.7507(2) 0.29096(12) 0.71734(10) 0.0248(3) Uani d 1
C C18 0.6025(2) 0.22840(12) 0.77110(9) 0.0244(3) Uani d 1
C C19 0.4035(2) 0.29355(13) 0.80581(10) 0.0268(3) Uani d 1
C C20 0.3503(2) 0.42037(12) 0.78536(10) 0.0247(3) Uani d 1
H H2 0.361(3) 1.0290(16) 0.6039(12) 0.035(4) Uiso d 1
H H7 -0.153(3) 0.6200(16) 0.5199(12) 0.035(4) Uiso d 1
H H8 -0.267(2) 0.8096(13) 0.4535(11) 0.021(3) Uiso d 1
H H10 0.938(2) 0.9233(14) 0.7633(11) 0.026(3) Uiso d 1
H H11 1.287(3) 0.9694(15) 0.8870(12) 0.033(4) Uiso d 1
H H12 1.344(3) 0.8484(16) 1.0224(12) 0.036(4) Uiso d 1
H H13 1.048(2) 0.6786(16) 1.0312(13) 0.037(4) Uiso d 1
H H14 0.698(3) 0.6366(16) 0.9090(12) 0.033(4) Uiso d 1
H H16 0.807(2) 0.4646(15) 0.6621(12) 0.029(3) Uiso d 1
H H17 0.888(2) 0.2451(14) 0.6924(11) 0.023(3) Uiso d 1
H H18 0.640(2) 0.1387(15) 0.7834(11) 0.028(3) Uiso d 1
H H19 0.296(2) 0.2499(15) 0.8440(12) 0.033(4) Uiso d 1
H H20 0.210(3) 0.4660(15) 0.8084(12) 0.032(4) Uiso d 1

loop_
_atom_site_aniso_label
_atom_site_aniso_U_11
_atom_site_aniso_U_22
_atom_site_aniso_U_33
_atom_site_aniso_U_12
_atom_site_aniso_U_13
_atom_site_aniso_U_23
N1 0.0212(5) 0.0209(5) 0.0245(5) 0.0010(4) 0.0015(4) 0.0073(4)
N2 0.0241(5) 0.0195(5) 0.0240(5) 0.0010(4) 0.0019(4) 0.0070(4)
C1 0.0227(6) 0.0196(6) 0.0205(6) 0.0010(5) 0.0037(4) 0.0052(4)
C2 0.0228(6) 0.0193(6) 0.0258(6) -0.0015(5) 0.0015(4) 0.0073(5)
C3 0.0204(6) 0.0208(6) 0.0216(6) 0.0006(5) 0.0027(4) 0.0049(4)
C4 0.0219(6) 0.0196(5) 0.0231(6) 0.0019(4) 0.0047(4) 0.0067(4)
C5 0.0204(5) 0.0208(6) 0.0224(6) 0.0010(4) 0.0035(4) 0.0060(4)
C6 0.0243(6) 0.0189(5) 0.0217(6) 0.0012(5) 0.0038(4) 0.0051(4)
C7 0.0238(6) 0.0199(6) 0.0244(6) -0.0024(5) 0.0005(4) 0.0053(4)
C8 0.0224(6) 0.0217(6) 0.0227(6) -0.0013(5) 0.0003(4) 0.0058(4)
C9 0.0207(6) 0.0187(5) 0.0249(6) 0.0033(4) 0.0025(4) 0.0034(4)
C10 0.0247(6) 0.0207(6) 0.0260(6) 0.0034(5) 0.0037(5) 0.0057(5)
C11 0.0227(6) 0.0256(6) 0.0302(7) -0.0002(5) 0.0041(5) 0.0036(5)
C12 0.0224(6) 0.0343(7) 0.0261(6) 0.0014(5) -0.0025(5) 0.0042(5)
C13 0.0279(6) 0.0295(6) 0.0270(6) 0.0038(5) 0.0002(5) 0.0087(5)
C14 0.0248(6) 0.0235(6) 0.0262(6) 0.0008(5) 0.0015(5) 0.0058(5)
C15 0.0218(6) 0.0185(5) 0.0225(6) -0.0011(4) -0.0023(4) 0.0050(4)
C16 0.0240(6) 0.0229(6) 0.0258(6) 0.0002(5) 0.0034(5) 0.0077(5)
C17 0.0238(6) 0.0225(6) 0.0264(6) 0.0041(5) 0.0008(5) 0.0045(5)
C18 0.0285(6) 0.0180(5) 0.0253(6) 0.0009(5) -0.0048(5) 0.0069(4)
C19 0.0260(6) 0.0259(6) 0.0310(7) -0.0011(5) 0.0017(5) 0.0131(5)
C20 0.0206(6) 0.0248(6) 0.0296(6) 0.0023(5) 0.0030(5) 0.0089(5)

loop_
_atom_type_symbol
_atom_type_description
_atom_type_scat_dispersion_real
_atom_type_scat_dispersion_imag
_atom_type_scat_source
C C 0.0181 0.0091 'International Tables Vol C Tables 4.2.6.8 and 6.1.1.4'
H H 0.0000 0.0000 'International Tables Vol C Tables 4.2.6.8 and 6.1.1.4'
N N 0.0311 0.0180 'International Tables Vol C Tables 4.2.6.8 and 6.1.1.4'

loop_
_geom_angle_atom_site_label_1
_geom_angle_atom_site_label_2
_geom_angle_atom_site_label_3
_geom_angle_site_symmetry_3
_geom_angle
C4 N1 C3 . 118.29(10)
C5 N2 C6 . 117.97(10)
C2 C1 C8 . 117.90(10)
C2 C1 C1 2_576 121.33(13)
C8 C1 C1 2_576 120.76(12)
C1 C2 C3 . 121.34(11)
C1 C2 H2 . 122.0(8)
C3 C2 H2 . 116.6(9)
N1 C3 C6 . 120.83(10)
N1 C3 C2 . 119.57(10)
C6 C3 C2 . 119.52(10)
N1 C4 C5 . 120.22(10)
N1 C4 C9 . 115.70(10)
C5 C4 C9 . 124.07(10)
N2 C5 C4 . 121.55(10)
N2 C5 C15 . 114.09(10)
C4 C5 C15 . 124.33(10)
N2 C6 C3 . 120.68(10)
N2 C6 C7 . 120.32(10)
C3 C6 C7 . 118.99(10)
C8 C7 C6 . 120.36(11)
C8 C7 H7 . 121.6(9)
C6 C7 H7 . 118.1(9)
C7 C8 C1 . 121.85(11)
C7 C8 H8 . 119.2(7)
C1 C8 H8 . 119.0(7)
C14 C9 C10 . 118.36(11)
C14 C9 C4 . 123.20(10)
C10 C9 C4 . 118.42(10)
C11 C10 C9 . 120.85(11)
C11 C10 H10 . 120.7(8)
C9 C10 H10 . 118.5(8)
C12 C11 C10 . 120.12(11)
C12 C11 H11 . 120.4(8)
C10 C11 H11 . 119.4(8)
C11 C12 C13 . 119.59(11)
C11 C12 H12 . 120.8(9)
C13 C12 H12 . 119.6(9)
C14 C13 C12 . 120.35(11)
C14 C13 H13 . 118.8(9)
C12 C13 H13 . 120.9(9)
C13 C14 C9 . 120.67(11)
C13 C14 H14 . 119.5(8)
C9 C14 H14 . 119.8(8)
C16 C15 C20 . 119.65(10)
C16 C15 C5 . 120.82(10)
C20 C15 C5 . 119.38(10)
C15 C16 C17 . 119.93(11)
C15 C16 H16 . 119.3(8)
C17 C16 H16 . 120.8(8)
C18 C17 C16 . 120.38(11)
C18 C17 H17 . 119.8(8)
C16 C17 H17 . 119.8(8)
C19 C18 C17 . 119.78(11)
C19 C18 H18 . 121.0(8)
C17 C18 H18 . 119.2(8)
C18 C19 C20 . 120.18(11)
C18 C19 H19 . 120.6(8)
C20 C19 H19 . 119.2(8)
C15 C20 C19 . 120.05(11)
C15 C20 H20 . 119.3(8)
C19 C20 H20 . 120.7(8)

loop_
_geom_bond_atom_site_label_1
_geom_bond_atom_site_label_2
_geom_bond_site_symmetry_2
_geom_bond_distance
N1 C4 . 1.3245(15)
N1 C3 . 1.3613(14)
N2 C5 . 1.3166(15)
N2 C6 . 1.3609(15)
C1 C2 . 1.3819(16)
C1 C8 . 1.4301(16)
C1 C1 2_576 1.488(2)
C2 C3 . 1.4141(16)
C2 H2 . 0.976(15)
C3 C6 . 1.4129(16)
C4 C5 . 1.4484(16)
C4 C9 . 1.4900(15)
C5 C15 . 1.4955(15)
C6 C7 . 1.4143(16)
C7 C8 . 1.3604(16)
C7 H7 . 0.977(15)
C8 H8 . 0.986(13)
C9 C14 . 1.3967(17)
C9 C10 . 1.4010(16)
C10 C11 . 1.3868(17)
C10 H10 . 0.974(14)
C11 C12 . 1.3880(18)
C11 H11 . 0.966(15)
C12 C13 . 1.3899(18)
C12 H12 . 0.978(15)
C13 C14 . 1.3870(17)
C13 H13 . 0.998(15)
C14 H14 . 0.988(15)
C15 C16 . 1.3898(17)
C15 C20 . 1.3936(16)
C16 C17 . 1.3918(16)
C16 H16 . 0.976(14)
C17 C18 . 1.3865(17)
C17 H17 . 0.962(14)
C18 C19 . 1.3852(18)
C18 H18 . 0.973(14)
C19 C20 . 1.3922(16)
C19 H19 . 0.990(15)
C20 H20 . 0.971(15)

loop_
_geom_hbond_atom_site_label_D
_geom_hbond_atom_site_label_H
_geom_hbond_atom_site_label_A
_geom_hbond_site_symmetry_A
_geom_hbond_distance_DH
_geom_hbond_distance_HA
_geom_hbond_distance_DA
_geom_hbond_angle_DHA
_geom_hbond_publ_flag
C2 H2 C18 1_565 0.977(15) 2.722(15) 3.5521(16) 143.1(12) y
C7 H7 N2 2_566 0.979(15) 2.593(16) 3.3635(15) 135.6(11) y
C10 H10 C3 1_655 0.974(13) 2.935(12) 3.2994(15) 103.4(8) y
C10 H10 C6 1_655 0.974(13) 2.974(13) 3.1801(15) 93.1(8) y
C11 H11 N1 1_655 0.963(15) 2.893(14) 3.3233(14) 108.3(10) y
C12 H12 C18 2_767 0.975(15) 2.959(15) 3.6146(16) 125.6(10) y
C13 H13 C18 2_767 0.999(15) 2.978(15) 3.6141(16) 122.5(10) y
C16 H16 N2 1_655 0.978(14) 2.815(14) 3.7256(14) 155.2(11) y
C17 H17 C1 2_666 0.969(13) 2.993(14) 3.7019(16) 131.0(9) y
C17 H17 C8 2_666 0.969(13) 2.860(14) 3.6338(15) 137.5(9) y
C18 H18 N1 1_545 0.975(14) 2.808(14) 3.6217(14) 141.5(10) y

loop_
_geom_torsion_atom_site_label_1
_geom_torsion_atom_site_label_2
_geom_torsion_atom_site_label_3
_geom_torsion_atom_site_label_4
_geom_torsion_site_symmetry_1
_geom_torsion
C8 C1 C2 C3 . -1.34(17)
C1 C1 C2 C3 2_576 178.88(12)
C4 N1 C3 C6 . 2.79(16)
C4 N1 C3 C2 . 179.56(10)
C1 C2 C3 N1 . -174.44(10)
C1 C2 C3 C6 . 2.37(17)
C3 N1 C4 C5 . 3.29(16)
C3 N1 C4 C9 . -175.95(9)
C6 N2 C5 C4 . 3.88(16)
C6 N2 C5 C15 . -174.05(9)
N1 C4 C5 N2 . -6.97(17)
C9 C4 C5 N2 . 172.21(10)
N1 C4 C5 C15 . 170.75(10)
C9 C4 C5 C15 . -10.07(17)
C5 N2 C6 C3 . 2.27(16)
C5 N2 C6 C7 . -178.84(10)
N1 C3 C6 N2 . -5.86(17)
C2 C3 C6 N2 . 177.37(10)
N1 C3 C6 C7 . 175.23(10)
C2 C3 C6 C7 . -1.54(16)
N2 C6 C7 C8 . -179.17(10)
C3 C6 C7 C8 . -0.26(17)
C6 C7 C8 C1 . 1.31(18)
C2 C1 C8 C7 . -0.51(17)
C1 C1 C8 C7 2_576 179.27(13)
N1 C4 C9 C14 . 152.27(11)
C5 C4 C9 C14 . -26.95(17)
N1 C4 C9 C10 . -25.98(15)
C5 C4 C9 C10 . 154.81(11)
C14 C9 C10 C11 . 2.26(17)
C4 C9 C10 C11 . -179.41(10)
C9 C10 C11 C12 . -0.35(18)
C10 C11 C12 C13 . -1.57(19)
C11 C12 C13 C14 . 1.55(19)
C12 C13 C14 C9 . 0.41(18)
C10 C9 C14 C13 . -2.28(17)
C4 C9 C14 C13 . 179.47(10)
N2 C5 C15 C16 . 115.78(12)
C4 C5 C15 C16 . -62.09(15)
N2 C5 C15 C20 . -59.79(14)
C4 C5 C15 C20 . 122.33(12)
C20 C15 C16 C17 . 0.92(17)
C5 C15 C16 C17 . -174.64(10)
C15 C16 C17 C18 . -1.36(18)
C16 C17 C18 C19 . 0.39(17)
C17 C18 C19 C20 . 1.01(18)
C16 C15 C20 C19 . 0.46(18)
C5 C15 C20 C19 . 176.09(10)
C18 C19 C20 C15 . -1.44(18)
